data_4035610
loop_
_publ_author_name
'Lin, Ye'
'Zhao, Bo-Liang'
'Du, Da-Ming'

_publ_section_title
;
 Organocatalytic Asymmetric Synthesis of
 3,3'-Pyrrolidinyl-bispirooxindoles via Michael/ N-Hemiketalization
 Cascade Reaction between 3-Aminooxindoles and Isatin-Derived
 \b,\g-Unsaturated \a-Keto Esters.
;
_journal_issue 15
_journal_name_full 'The Journal of organic chemistry'
_journal_page_first 7741
_journal_page_last 7750
_journal_paper_doi 10.1021/acs.joc.8b00632
_journal_volume 83
_journal_year 2018
_chemical_absolute_configuration ad
_chemical_formula_sum 'C30 H27 N3 O6'
_chemical_formula_weight 525.54
_space_group_crystal_system orthorhombic
_space_group_IT_number 19
_space_group_name_Hall 'P 2ac 2ab'
_space_group_name_H-M_alt 'P 21 21 21'
_atom_sites_solution_hydrogens mixed
_audit_creation_method SHELXL-2014/7
_cell_angle_alpha 90
_cell_angle_beta 90
_cell_angle_gamma 90
_cell_formula_units_Z 4
_cell_length_a 11.2110(8)
_cell_length_b 14.2243(11)
_cell_length_c 16.9228(13)
_cell_measurement_reflns_used 7739
_cell_measurement_temperature 296(2)
_cell_measurement_theta_max 21.75
_cell_measurement_theta_min 2.18
_cell_volume 2698.7(4)
_computing_cell_refinement 'Bruker SMART'
_computing_data_collection 'Bruker SMART'
_computing_data_reduction 'Bruker SHELXTL'
_computing_molecular_graphics 'Bruker SHELXTL'
_computing_publication_material 'Bruker SHELXTL'
_computing_structure_refinement 'SHELXL-2014/7 (Sheldrick, 2014)'
_computing_structure_solution 'SHELXL-2014/7 (Sheldrick, 2014)'
_diffrn_ambient_temperature 296(2)
_diffrn_measured_fraction_theta_full 1.000
_diffrn_measured_fraction_theta_max 1.000
_diffrn_measurement_device_type 'Bruker APEX-II CCD'
_diffrn_measurement_method '\f and \w scans'
_diffrn_radiation_type MoK\a
_diffrn_radiation_wavelength 0.71073
_diffrn_reflns_av_R_equivalents 0.0471
_diffrn_reflns_av_unetI/netI 0.0302
_diffrn_reflns_Laue_measured_fraction_full 1.000
_diffrn_reflns_Laue_measured_fraction_max 1.000
_diffrn_reflns_limit_h_max 13
_diffrn_reflns_limit_h_min -13
_diffrn_reflns_limit_k_max 16
_diffrn_reflns_limit_k_min -16
_diffrn_reflns_limit_l_max 20
_diffrn_reflns_limit_l_min -20
_diffrn_reflns_number 26222
_diffrn_reflns_point_group_measured_fraction_full 1.000
_diffrn_reflns_point_group_measured_fraction_max 1.000
_diffrn_reflns_theta_full 25.048
_diffrn_reflns_theta_max 25.048
_diffrn_reflns_theta_min 1.870
_exptl_absorpt_coefficient_mu 0.091
_exptl_crystal_colour colourless
_exptl_crystal_density_diffrn 1.294
_exptl_crystal_description cuboid
_exptl_crystal_F_000 1104
_refine_diff_density_max 0.282
_refine_diff_density_min -0.180
_refine_diff_density_rms 0.035
_refine_ls_abs_structure_details
;
 Refined as an inversion twin.
;
_refine_ls_abs_structure_Flack 0.6(12)
_refine_ls_extinction_method none
_refine_ls_goodness_of_fit_ref 1.013
_refine_ls_hydrogen_treatment constr
_refine_ls_matrix_type full
_refine_ls_number_parameters 355
_refine_ls_number_reflns 4790
_refine_ls_number_restraints 0
_refine_ls_restrained_S_all 1.013
_refine_ls_R_factor_all 0.0541
_refine_ls_R_factor_gt 0.0424
_refine_ls_shift/su_max 0.026
_refine_ls_shift/su_mean 0.001
_refine_ls_structure_factor_coef Fsqd
_refine_ls_weighting_details 'w=1/[\s^2^(Fo^2^)+(0.0681P)^2^+0.5856P] where P=(Fo^2^+2Fc^2^)/3'
_refine_ls_weighting_scheme calc
_refine_ls_wR_factor_gt 0.1111
_refine_ls_wR_factor_ref 0.1184
_reflns_Friedel_coverage 0.767
_reflns_Friedel_fraction_full 1.000
_reflns_Friedel_fraction_max 1.000
_reflns_number_gt 4064
_reflns_number_total 4790
_reflns_threshold_expression 'I > 2\s(I)'
_cod_data_source_file jo8b00632_si_002.cif
_cod_data_source_block 1
_cod_database_code 4035610
_shelx_shelxl_version_number 2014/7
_shelx_space_group_comment
;
The symmetry employed for this shelxl refinement is uniquely defined
by the following loop, which should always be used as a source of
symmetry information in preference to the above space-group names.
They are only intended as comments.
;

loop_
_space_group_symop_operation_xyz
'x, y, z'
'-x+1/2, -y, z+1/2'
'x+1/2, -y+1/2, -z'
'-x, y+1/2, -z+1/2'

loop_
_atom_site_label
_atom_site_type_symbol
_atom_site_fract_x
_atom_site_fract_y
_atom_site_fract_z
_atom_site_U_iso_or_equiv
_atom_site_adp_type
_atom_site_occupancy
_atom_site_site_symmetry_order
_atom_site_calc_flag
_atom_site_refinement_flags_posn
_atom_site_refinement_flags_adp
O1 O 1.15104(15) 0.68626(12) 0.73362(9) 0.0528(4) Uani 1 1 d . .
O2 O 1.00662(16) 0.72656(11) 0.61296(9) 0.0519(5) Uani 1 1 d . .
H2A H 1.0638 0.7067 0.6382 0.078 Uiso 1 1 d R U
O3 O 1.04409(16) 1.00234(11) 0.70039(10) 0.0543(5) Uani 1 1 d . .
O4 O 0.8069(2) 0.86779(14) 0.57914(13) 0.0946(7) Uani 1 1 d . .
O5 O 1.18800(14) 0.87512(11) 0.81895(9) 0.0467(4) Uani 1 1 d . .
O6 O 0.7444(2) 0.72742(15) 0.60759(13) 0.1004(7) Uani 1 1 d . .
N1 N 1.12639(17) 0.65950(12) 0.86532(10) 0.0428(5) Uani 1 1 d . .
N2 N 0.97847(16) 0.85267(11) 0.70257(9) 0.0358(4) Uani 1 1 d . .
N3 N 1.04081(17) 0.94851(12) 0.89101(10) 0.0410(5) Uani 1 1 d . .
C1 C 0.96881(19) 0.74049(13) 0.80368(11) 0.0338(5) Uani 1 1 d . .
C2 C 1.0931(2) 0.69450(14) 0.79429(13) 0.0401(5) Uani 1 1 d . .
C3 C 1.2341(2) 0.60374(19) 0.87583(18) 0.0628(8) Uani 1 1 d . .
H3A H 1.2771 0.6261 0.9211 0.094 Uiso 1 1 calc R U
H3B H 1.2834 0.6093 0.8297 0.094 Uiso 1 1 calc R U
H3C H 1.2129 0.5390 0.8836 0.094 Uiso 1 1 calc R U
C4 C 0.93597(19) 0.71316(13) 0.88737(12) 0.0354(5) Uani 1 1 d . .
C5 C 1.0336(2) 0.66741(15) 0.92073(12) 0.0414(5) Uani 1 1 d . .
C6 C 0.8344(2) 0.72491(16) 0.93035(13) 0.0447(6) Uani 1 1 d . .
H6A H 0.7684 0.7546 0.9084 0.054 Uiso 1 1 calc R U
C7 C 0.8309(3) 0.69173(18) 1.00792(15) 0.0580(7) Uani 1 1 d . .
H7A H 0.7620 0.6992 1.0378 0.070 Uiso 1 1 calc R U
C8 C 0.9281(3) 0.64828(19) 1.04038(15) 0.0649(8) Uani 1 1 d . .
H8A H 0.9244 0.6274 1.0924 0.078 Uiso 1 1 calc R U
C9 C 1.0317(3) 0.63474(18) 0.99754(14) 0.0590(7) Uani 1 1 d . .
H9A H 1.0975 0.6048 1.0196 0.071 Uiso 1 1 calc R U
C10 C 0.8877(2) 0.70895(14) 0.73584(12) 0.0371(5) Uani 1 1 d . .
H10A H 0.8045 0.7198 0.7488 0.045 Uiso 1 1 calc R U
H10B H 0.8989 0.6427 0.7246 0.045 Uiso 1 1 calc R U
C11 C 0.9258(2) 0.76951(14) 0.66483(12) 0.0392(5) Uani 1 1 d . .
C12 C 1.0150(2) 0.93228(15) 0.66526(13) 0.0438(6) Uani 1 1 d . .
H12A H 1.0176 0.9327 0.6103 0.053 Uiso 1 1 calc R U
C13 C 0.8202(2) 0.79552(16) 0.61216(13) 0.0462(6) Uani 1 1 d . .
C14 C 0.97414(19) 0.84942(13) 0.78879(11) 0.0337(5) Uani 1 1 d . .
C15 C 1.0843(2) 0.89251(13) 0.83143(11) 0.0350(5) Uani 1 1 d . .
C16 C 0.9171(2) 0.96167(14) 0.88327(12) 0.0379(5) Uani 1 1 d . .
C17 C 0.8726(2) 0.90604(13) 0.82290(11) 0.0346(5) Uani 1 1 d . .
C18 C 0.7553(2) 0.91533(16) 0.79984(13) 0.0424(6) Uani 1 1 d . .
H18A H 0.7251 0.8797 0.7583 0.051 Uiso 1 1 calc R U
C19 C 0.6832(2) 0.97879(17) 0.83967(15) 0.0522(7) Uani 1 1 d . .
H19A H 0.6042 0.9862 0.8242 0.063 Uiso 1 1 calc R U
C20 C 0.7269(2) 1.03079(17) 0.90152(15) 0.0563(7) Uani 1 1 d . .
H20A H 0.6763 1.0717 0.9283 0.068 Uiso 1 1 calc R U
C21 C 0.8456(2) 1.02337(16) 0.92482(14) 0.0500(6) Uani 1 1 d . .
H21A H 0.8755 1.0586 0.9667 0.060 Uiso 1 1 calc R U
C22 C 1.1173(2) 1.00412(17) 0.94176(14) 0.0546(7) Uani 1 1 d . .
H22A H 1.0989 1.0701 0.9337 0.066 Uiso 1 1 calc R U
H22B H 1.1995 0.9943 0.9258 0.066 Uiso 1 1 calc R U
C23 C 1.1065(2) 0.9824(2) 1.02878(15) 0.0622(8) Uani 1 1 d . .
C24 C 1.0550(3) 0.9006(3) 1.05708(16) 0.0750(9) Uani 1 1 d . .
H24A H 1.0207 0.8582 1.0220 0.090 Uiso 1 1 calc R U
C25 C 1.0544(3) 0.8816(4) 1.1379(2) 0.1174(15) Uani 1 1 d . .
H25A H 1.0211 0.8261 1.1569 0.141 Uiso 1 1 calc R U
C26 C 1.1038(4) 0.9461(5) 1.1892(2) 0.154(3) Uani 1 1 d . .
H26A H 1.1025 0.9342 1.2432 0.185 Uiso 1 1 calc R U
C27 C 1.1545(4) 1.0270(5) 1.1622(2) 0.155(2) Uani 1 1 d . .
H27A H 1.1892 1.0687 1.1977 0.186 Uiso 1 1 calc R U
C28 C 1.1545(4) 1.0476(3) 1.08136(19) 0.1089(14) Uani 1 1 d . .
H28A H 1.1860 1.1039 1.0630 0.131 Uiso 1 1 calc R U
C29 C 0.6355(3) 0.7434(3) 0.5602(2) 0.1371(13) Uani 1 1 d . .
H29A H 0.6060 0.8067 0.5689 0.164 Uiso 1 1 calc R U
H29B H 0.6534 0.7364 0.5044 0.164 Uiso 1 1 calc R U
C31 C 0.5505(5) 0.6790(6) 0.5823(4) 0.315(3) Uani 1 1 d . .
H31A H 0.4944 0.6708 0.5400 0.472 Uiso 1 1 calc R U
H31B H 0.5096 0.7013 0.6285 0.472 Uiso 1 1 calc R U
H31C H 0.5882 0.6200 0.5938 0.472 Uiso 1 1 calc R U

loop_
_atom_site_aniso_label
_atom_site_aniso_U_11
_atom_site_aniso_U_22
_atom_site_aniso_U_33
_atom_site_aniso_U_23
_atom_site_aniso_U_13
_atom_site_aniso_U_12
O1 0.0562(9) 0.0581(9) 0.0440(8) -0.0064(7) 0.0057(8) 0.0156(8)
O2 0.0732(11) 0.0502(8) 0.0324(7) -0.0071(7) 0.0010(8) 0.0092(8)
O3 0.0739(11) 0.0373(8) 0.0516(9) 0.0031(7) -0.0022(9) -0.0103(8)
O4 0.1169(16) 0.0665(11) 0.1005(13) 0.0349(11) -0.0646(11) -0.0165(12)
O5 0.0421(8) 0.0530(9) 0.0449(8) -0.0021(7) -0.0008(7) -0.0007(7)
O6 0.1023(13) 0.0856(13) 0.1134(14) 0.0503(11) -0.0716(11) -0.0394(11)
N1 0.0486(10) 0.0367(9) 0.0432(9) 0.0019(8) -0.0114(9) 0.0048(8)
N2 0.0527(10) 0.0315(8) 0.0231(7) 0.0007(7) -0.0010(8) -0.0004(8)
N3 0.0532(11) 0.0366(9) 0.0331(8) -0.0045(7) -0.0046(9) -0.0029(8)
C1 0.0433(11) 0.0294(9) 0.0285(9) 0.0021(8) -0.0046(9) 0.0024(9)
C2 0.0487(12) 0.0306(9) 0.0410(11) -0.0016(9) -0.0057(10) 0.0019(9)
C3 0.0586(15) 0.0560(14) 0.0739(17) 0.0016(14) -0.0166(14) 0.0175(12)
C4 0.0482(11) 0.0294(9) 0.0285(9) 0.0026(8) -0.0044(9) -0.0020(9)
C5 0.0539(12) 0.0342(10) 0.0363(10) 0.0038(9) -0.0110(10) -0.0019(10)
C6 0.0518(13) 0.0432(11) 0.0391(11) 0.0051(10) 0.0057(11) -0.0026(10)
C7 0.0761(17) 0.0570(14) 0.0408(12) 0.0082(11) 0.0128(13) -0.0080(13)
C8 0.094(2) 0.0644(15) 0.0359(12) 0.0198(12) 0.0010(13) -0.0098(16)
C9 0.0786(16) 0.0540(13) 0.0444(12) 0.0162(11) -0.0198(13) 0.0024(14)
C10 0.0486(11) 0.0314(10) 0.0313(10) 0.0019(8) -0.0064(9) -0.0004(9)
C11 0.0545(12) 0.0353(10) 0.0279(9) -0.0030(9) -0.0035(10) 0.0020(10)
C12 0.0571(13) 0.0427(11) 0.0316(10) 0.0049(9) -0.0004(10) 0.0005(11)
C13 0.0695(14) 0.0389(11) 0.0302(10) 0.0027(9) -0.0100(11) -0.0010(11)
C14 0.0440(10) 0.0312(9) 0.0258(9) 0.0024(8) 0.0000(9) 0.0030(9)
C15 0.0477(12) 0.0311(9) 0.0263(9) 0.0036(8) -0.0010(9) 0.0001(9)
C16 0.0517(12) 0.0325(9) 0.0295(10) 0.0037(8) 0.0049(10) 0.0002(9)
C17 0.0451(11) 0.0294(9) 0.0293(9) 0.0048(8) 0.0029(9) 0.0011(9)
C18 0.0451(12) 0.0454(11) 0.0366(10) 0.0046(10) 0.0011(10) 0.0022(10)
C19 0.0463(12) 0.0554(13) 0.0550(13) 0.0138(12) 0.0093(12) 0.0110(11)
C20 0.0697(15) 0.0457(12) 0.0534(14) 0.0040(11) 0.0233(13) 0.0149(12)
C21 0.0713(16) 0.0389(11) 0.0398(11) -0.0065(10) 0.0116(12) 0.0037(11)
C22 0.0709(16) 0.0474(12) 0.0455(12) -0.0112(11) -0.0095(12) -0.0099(13)
C23 0.0557(15) 0.0903(19) 0.0406(12) -0.0194(13) -0.0091(12) 0.0119(15)
C24 0.0724(18) 0.107(2) 0.0458(14) 0.0120(16) 0.0021(14) 0.0160(17)
C25 0.082(2) 0.213(4) 0.0573(17) 0.040(2) 0.0094(17) 0.045(3)
C26 0.073(2) 0.348(8) 0.0402(16) -0.012(3) -0.0035(17) 0.037(3)
C27 0.090(3) 0.310(6) 0.0651(19) -0.077(3) -0.018(2) -0.003(4)
C28 0.094(2) 0.166(3) 0.0663(18) -0.050(2) -0.0121(19) -0.011(3)
C29 0.127(2) 0.149(3) 0.136(2) 0.077(2) -0.1050(16) -0.064(2)
C31 0.179(3) 0.487(8) 0.278(5) 0.270(4) -0.163(3) -0.211(4)

loop_
_atom_type_symbol
_atom_type_description
_atom_type_scat_dispersion_real
_atom_type_scat_dispersion_imag
_atom_type_scat_source
C C 0.0033 0.0016 'International Tables Vol C Tables 4.2.6.8 and 6.1.1.4'
H H 0.0000 0.0000 'International Tables Vol C Tables 4.2.6.8 and 6.1.1.4'
N N 0.0061 0.0033 'International Tables Vol C Tables 4.2.6.8 and 6.1.1.4'
O O 0.0106 0.0060 'International Tables Vol C Tables 4.2.6.8 and 6.1.1.4'

loop_
_geom_angle_atom_site_label_1
_geom_angle_atom_site_label_2
_geom_angle_atom_site_label_3
_geom_angle
C11 O2 H2A 109.3
C13 O6 C29 117.5(2)
C2 N1 C5 111.06(18)
C2 N1 C3 122.5(2)
C5 N1 C3 125.19(19)
C12 N2 C14 120.02(16)
C12 N2 C11 126.15(16)
C14 N2 C11 113.31(16)
C15 N3 C16 111.04(17)
C15 N3 C22 122.8(2)
C16 N3 C22 124.51(19)
C4 C1 C10 118.78(18)
C4 C1 C2 101.92(16)
C10 C1 C2 109.50(16)
C4 C1 C14 114.37(16)
C10 C1 C14 101.02(15)
C2 C1 C14 111.48(17)
O1 C2 N1 124.4(2)
O1 C2 C1 127.3(2)
N1 C2 C1 108.20(18)
N1 C3 H3A 109.5
N1 C3 H3B 109.5
H3A C3 H3B 109.5
N1 C3 H3C 109.5
H3A C3 H3C 109.5
H3B C3 H3C 109.5
C6 C4 C5 119.88(19)
C6 C4 C1 132.2(2)
C5 C4 C1 107.93(19)
C9 C5 C4 121.7(2)
C9 C5 N1 127.8(2)
C4 C5 N1 110.41(18)
C4 C6 C7 119.0(2)
C4 C6 H6A 120.5
C7 C6 H6A 120.5
C8 C7 C6 120.6(3)
C8 C7 H7A 119.7
C6 C7 H7A 119.7
C7 C8 C9 121.4(2)
C7 C8 H8A 119.3
C9 C8 H8A 119.3
C5 C9 C8 117.4(2)
C5 C9 H9A 121.3
C8 C9 H9A 121.3
C1 C10 C11 104.87(17)
C1 C10 H10A 110.8
C11 C10 H10A 110.8
C1 C10 H10B 110.8
C11 C10 H10B 110.8
H10A C10 H10B 108.8
O2 C11 N2 111.31(18)
O2 C11 C13 103.96(17)
N2 C11 C13 111.74(17)
O2 C11 C10 115.12(17)
N2 C11 C10 102.87(15)
C13 C11 C10 112.11(19)
O3 C12 N2 122.75(19)
O3 C12 H12A 118.6
N2 C12 H12A 118.6
O4 C13 O6 122.8(2)
O4 C13 C11 125.8(2)
O6 C13 C11 111.32(19)
N2 C14 C17 112.98(16)
N2 C14 C15 115.11(17)
C17 C14 C15 102.18(15)
N2 C14 C1 101.11(15)
C17 C14 C1 115.87(17)
C15 C14 C1 110.14(16)
O5 C15 N3 126.08(19)
O5 C15 C14 127.05(18)
N3 C15 C14 106.66(18)
C21 C16 C17 122.0(2)
C21 C16 N3 127.6(2)
C17 C16 N3 110.35(18)
C18 C17 C16 119.8(2)
C18 C17 C14 131.49(18)
C16 C17 C14 108.40(19)
C17 C18 C19 118.8(2)
C17 C18 H18A 120.6
C19 C18 H18A 120.6
C20 C19 C18 120.9(2)
C20 C19 H19A 119.5
C18 C19 H19A 119.5
C19 C20 C21 121.1(2)
C19 C20 H20A 119.5
C21 C20 H20A 119.5
C16 C21 C20 117.3(2)
C16 C21 H21A 121.3
C20 C21 H21A 121.3
N3 C22 C23 114.8(2)
N3 C22 H22A 108.6
C23 C22 H22A 108.6
N3 C22 H22B 108.6
C23 C22 H22B 108.6
H22A C22 H22B 107.5
C24 C23 C28 119.9(3)
C24 C23 C22 122.9(2)
C28 C23 C22 117.1(3)
C23 C24 C25 120.3(3)
C23 C24 H24A 119.8
C25 C24 H24A 119.8
C26 C25 C24 119.1(5)
C26 C25 H25A 120.5
C24 C25 H25A 120.5
C27 C26 C25 121.2(4)
C27 C26 H26A 119.4
C25 C26 H26A 119.4
C26 C27 C28 120.3(5)
C26 C27 H27A 119.9
C28 C27 H27A 119.9
C23 C28 C27 119.0(5)
C23 C28 H28A 120.5
C27 C28 H28A 120.5
C31 C29 O6 108.8(4)
C31 C29 H29A 109.9
O6 C29 H29A 109.9
C31 C29 H29B 109.9
O6 C29 H29B 109.9
H29A C29 H29B 108.3
C29 C31 H31A 109.5
C29 C31 H31B 109.5
H31A C31 H31B 109.5
C29 C31 H31C 109.5
H31A C31 H31C 109.5
H31B C31 H31C 109.5

loop_
_geom_bond_atom_site_label_1
_geom_bond_atom_site_label_2
_geom_bond_distance
O1 C2 1.220(3)
O2 C11 1.402(3)
O2 H2A 0.8200
O3 C12 1.206(3)
O4 C13 1.180(3)
O5 C15 1.207(3)
O6 C13 1.291(3)
O6 C29 1.479(4)
N1 C2 1.354(3)
N1 C5 1.405(3)
N1 C3 1.456(3)
N2 C12 1.360(3)
N2 C14 1.461(2)
N2 C11 1.468(3)
N3 C15 1.374(3)
N3 C16 1.406(3)
N3 C22 1.449(3)
C1 C4 1.514(3)
C1 C10 1.532(3)
C1 C2 1.548(3)
C1 C14 1.571(3)
C3 H3A 0.9600
C3 H3B 0.9600
C3 H3C 0.9600
C4 C6 1.361(3)
C4 C5 1.393(3)
C5 C9 1.381(3)
C6 C7 1.396(3)
C6 H6A 0.9300
C7 C8 1.367(4)
C7 H7A 0.9300
C8 C9 1.383(4)
C8 H8A 0.9300
C9 H9A 0.9300
C10 C11 1.539(3)
C10 H10A 0.9700
C10 H10B 0.9700
C11 C13 1.527(3)
C12 H12A 0.9300
C14 C17 1.509(3)
C14 C15 1.556(3)
C16 C21 1.381(3)
C16 C17 1.385(3)
C17 C18 1.378(3)
C18 C19 1.387(3)
C18 H18A 0.9300
C19 C20 1.372(4)
C19 H19A 0.9300
C20 C21 1.392(4)
C20 H20A 0.9300
C21 H21A 0.9300
C22 C23 1.509(4)
C22 H22A 0.9700
C22 H22B 0.9700
C23 C24 1.384(5)
C23 C28 1.393(5)
C24 C25 1.394(4)
C24 H24A 0.9300
C25 C26 1.380(7)
C25 H25A 0.9300
C26 C27 1.362(9)
C26 H26A 0.9300
C27 C28 1.399(5)
C27 H27A 0.9300
C28 H28A 0.9300
C29 C31 1.373(7)
C29 H29A 0.9700
C29 H29B 0.9700
C31 H31A 0.9600
C31 H31B 0.9600
C31 H31C 0.9600

loop_
_geom_hbond_atom_site_label_D
_geom_hbond_atom_site_label_H
_geom_hbond_atom_site_label_A
_geom_hbond_distance_DH
_geom_hbond_distance_HA
_geom_hbond_distance_DA
_geom_hbond_angle_DHA
_geom_hbond_site_symmetry_A
C29 H29B O2 0.97 2.63 3.294(4) 125.7 3_466
C22 H22A O2 0.97 2.64 3.578(3) 162.2 4_756
C10 H10B O3 0.97 2.45 3.223(3) 136.4 4_746
C3 H3C O4 0.96 2.53 3.472(3) 168.8 4_746
O2 H2A O1 0.82 1.91 2.668(2) 153.2 .

loop_
_geom_torsion_atom_site_label_1
_geom_torsion_atom_site_label_2
_geom_torsion_atom_site_label_3
_geom_torsion_atom_site_label_4
_geom_torsion
C5 N1 C2 O1 -170.8(2)
C3 N1 C2 O1 -2.9(3)
C5 N1 C2 C1 6.2(2)
C3 N1 C2 C1 174.12(19)
C4 C1 C2 O1 170.0(2)
C10 C1 C2 O1 43.4(3)
C14 C1 C2 O1 -67.6(3)
C4 C1 C2 N1 -6.9(2)
C10 C1 C2 N1 -133.58(18)
C14 C1 C2 N1 115.49(18)
C10 C1 C4 C6 -53.8(3)
C2 C1 C4 C6 -174.1(2)
C14 C1 C4 C6 65.4(3)
C10 C1 C4 C5 125.6(2)
C2 C1 C4 C5 5.2(2)
C14 C1 C4 C5 -115.18(19)
C6 C4 C5 C9 -1.3(3)
C1 C4 C5 C9 179.2(2)
C6 C4 C5 N1 177.49(19)
C1 C4 C5 N1 -2.0(2)
C2 N1 C5 C9 175.9(2)
C3 N1 C5 C9 8.4(4)
C2 N1 C5 C4 -2.8(2)
C3 N1 C5 C4 -170.3(2)
C5 C4 C6 C7 0.9(3)
C1 C4 C6 C7 -179.8(2)
C4 C6 C7 C8 0.2(4)
C6 C7 C8 C9 -0.8(4)
C4 C5 C9 C8 0.6(4)
N1 C5 C9 C8 -177.9(2)
C7 C8 C9 C5 0.4(4)
C4 C1 C10 C11 164.95(17)
C2 C1 C10 C11 -78.66(19)
C14 C1 C10 C11 39.0(2)
C12 N2 C11 O2 63.4(3)
C14 N2 C11 O2 -124.89(18)
C12 N2 C11 C13 -52.3(3)
C14 N2 C11 C13 119.37(19)
C12 N2 C11 C10 -172.8(2)
C14 N2 C11 C10 -1.1(2)
C1 C10 C11 O2 96.8(2)
C1 C10 C11 N2 -24.4(2)
C1 C10 C11 C13 -144.61(18)
C14 N2 C12 O3 -0.4(3)
C11 N2 C12 O3 170.8(2)
C29 O6 C13 O4 -1.6(4)
C29 O6 C13 C11 178.4(3)
O2 C11 C13 O4 -91.7(3)
N2 C11 C13 O4 28.4(3)
C10 C11 C13 O4 143.3(3)
O2 C11 C13 O6 88.3(2)
N2 C11 C13 O6 -151.5(2)
C10 C11 C13 O6 -36.6(3)
C12 N2 C14 C17 72.8(2)
C11 N2 C14 C17 -99.4(2)
C12 N2 C14 C15 -44.0(3)
C11 N2 C14 C15 143.71(18)
C12 N2 C14 C1 -162.67(19)
C11 N2 C14 C1 25.1(2)
C4 C1 C14 N2 -167.04(17)
C10 C1 C14 N2 -38.23(19)
C2 C1 C14 N2 78.01(19)
C4 C1 C14 C17 -44.5(2)
C10 C1 C14 C17 84.3(2)
C2 C1 C14 C17 -159.49(17)
C4 C1 C14 C15 70.8(2)
C10 C1 C14 C15 -160.41(16)
C2 C1 C14 C15 -44.2(2)
C16 N3 C15 O5 173.7(2)
C22 N3 C15 O5 7.9(3)
C16 N3 C15 C14 -11.3(2)
C22 N3 C15 C14 -177.14(18)
N2 C14 C15 O5 -50.9(3)
C17 C14 C15 O5 -173.7(2)
C1 C14 C15 O5 62.6(3)
N2 C14 C15 N3 134.18(17)
C17 C14 C15 N3 11.35(19)
C1 C14 C15 N3 -112.33(17)
C15 N3 C16 C21 -170.2(2)
C22 N3 C16 C21 -4.7(3)
C15 N3 C16 C17 6.6(2)
C22 N3 C16 C17 172.11(19)
C21 C16 C17 C18 3.7(3)
N3 C16 C17 C18 -173.27(19)
C21 C16 C17 C14 178.42(19)
N3 C16 C17 C14 1.4(2)
N2 C14 C17 C18 42.0(3)
C15 C14 C17 C18 166.2(2)
C1 C14 C17 C18 -74.0(3)
N2 C14 C17 C16 -131.92(18)
C15 C14 C17 C16 -7.6(2)
C1 C14 C17 C16 112.10(19)
C16 C17 C18 C19 -1.9(3)
C14 C17 C18 C19 -175.2(2)
C17 C18 C19 C20 -0.7(3)
C18 C19 C20 C21 1.8(4)
C17 C16 C21 C20 -2.7(3)
N3 C16 C21 C20 173.8(2)
C19 C20 C21 C16 -0.1(4)
C15 N3 C22 C23 -121.5(2)
C16 N3 C22 C23 74.6(3)
N3 C22 C23 C24 17.2(4)
N3 C22 C23 C28 -164.7(3)
C28 C23 C24 C25 -2.2(5)
C22 C23 C24 C25 175.9(3)
C23 C24 C25 C26 1.2(6)
C24 C25 C26 C27 -1.0(7)
C25 C26 C27 C28 1.8(8)
C24 C23 C28 C27 2.9(6)
C22 C23 C28 C27 -175.3(4)
C26 C27 C28 C23 -2.7(7)
C13 O6 C29 C31 -160.5(4)
